data_1503998
loop_
_publ_author_name
'Thomas, Joice'
'Maes, Wouter'
'Robeyns, Koen'
'Ovaere, Margriet'
'Van Meervelt, Luc'
'Smet, Mario'
'Dehaen, Wim'

_publ_section_title
;
 Homoselenacalix[n]arenes.
;
_journal_issue 14
_journal_name_full 'Organic letters'
_journal_page_first 3040
_journal_page_last 3043
_journal_paper_doi 10.1021/ol901044m
_journal_volume 11
_journal_year 2009
_chemical_formula_moiety 'C52 H72 O4 Se4, 2(C H Cl3)'
_chemical_formula_sum 'C54 H74 Cl6 O4 Se4'
_chemical_formula_weight 1315.67
_chemical_name_systematic
; 
 ? 
;
_space_group_IT_number 88
_symmetry_cell_setting tetragonal
_symmetry_space_group_name_Hall '-I 4ad'
_symmetry_space_group_name_H-M 'I 41/a :2'
_atom_sites_solution_hydrogens geom
_atom_sites_solution_primary direct
_atom_sites_solution_secondary difmap
_audit_creation_method SHELXL-97
_cell_angle_alpha 90.00
_cell_angle_beta 90.00
_cell_angle_gamma 90.00
_cell_formula_units_Z 8
_cell_length_a 28.2866(3)
_cell_length_b 28.2866(3)
_cell_length_c 14.7993(3)
_cell_measurement_reflns_used 9489
_cell_measurement_temperature 100(2)
_cell_measurement_theta_max 71.028
_cell_measurement_theta_min 3.125
_cell_volume 11841.4(3)
_computing_cell_refinement 'Bruker SAINT (SAINT, 1997)'
_computing_data_collection 'Bruker SMART (SMART, 1997)'
_computing_data_reduction 'Bruker SAINT (SAINT, 1997)'
_computing_molecular_graphics 'PLUTON (Spek, 1998)'
_computing_publication_material 'PLATON (Spek, 1998)'
_computing_structure_refinement 'SHELXL-97 (Sheldrick, 1997)'
_computing_structure_solution 'SHELXS-97 (Sheldrick, 1990)'
_diffrn_ambient_temperature 100(2)
_diffrn_measured_fraction_theta_full .990
_diffrn_measured_fraction_theta_max .990
_diffrn_measurement_device_type 'SMART 6000'
_diffrn_measurement_method 'omega and phi scan'
_diffrn_radiation_monochromator 'crossed Goebel mirrors'
_diffrn_radiation_source 'fine-focus sealed tube'
_diffrn_radiation_type CuK\a
_diffrn_radiation_wavelength 1.54178
_diffrn_reflns_av_R_equivalents 0.0733
_diffrn_reflns_av_sigmaI/netI 0.0351
_diffrn_reflns_limit_h_max 34
_diffrn_reflns_limit_h_min -34
_diffrn_reflns_limit_k_max 34
_diffrn_reflns_limit_k_min -34
_diffrn_reflns_limit_l_max 18
_diffrn_reflns_limit_l_min -18
_diffrn_reflns_number 51731
_diffrn_reflns_theta_full 71.32
_diffrn_reflns_theta_max 71.32
_diffrn_reflns_theta_min 3.12
_exptl_absorpt_coefficient_mu 5.780
_exptl_absorpt_correction_T_max 0.561
_exptl_absorpt_correction_T_min 0.3045
_exptl_absorpt_correction_type multi-scan
_exptl_absorpt_process_details 'Bruker SADABS (SADABS, 1997)'
_exptl_crystal_colour 'translucent white'
_exptl_crystal_density_diffrn 1.476
_exptl_crystal_density_method 'not measured'
_exptl_crystal_description block
_exptl_crystal_F_000 5344
_exptl_crystal_size_max 0.3
_exptl_crystal_size_mid 0.1
_exptl_crystal_size_min 0.1
_refine_diff_density_max .729
_refine_diff_density_min -.464
_refine_diff_density_rms .093
_refine_ls_extinction_method none
_refine_ls_goodness_of_fit_ref 1.008
_refine_ls_hydrogen_treatment constr
_refine_ls_matrix_type full
_refine_ls_number_parameters 315
_refine_ls_number_reflns 5701
_refine_ls_number_restraints 0
_refine_ls_restrained_S_all 1.008
_refine_ls_R_factor_all 0.0451
_refine_ls_R_factor_gt 0.0357
_refine_ls_shift/su_max 0.002
_refine_ls_shift/su_mean 0.000
_refine_ls_structure_factor_coef Fsqd
_refine_ls_weighting_details 'calc w=1/[\s^2^(Fo^2^)+(0.0700P)^2^+0.0000P] where P=(Fo^2^+2Fc^2^)/3'
_refine_ls_weighting_scheme calc
_refine_ls_wR_factor_gt 0.0931
_refine_ls_wR_factor_ref 0.1017
_reflns_number_gt 4832
_reflns_number_total 5701
_reflns_threshold_expression >2sigma(I)
_cod_data_source_file ol901044m_si_002.cif
_cod_data_source_block wim90-1
_cod_original_sg_symbol_H-M 'I 41/a'
_cod_database_code 1503998

loop_
_symmetry_equiv_pos_as_xyz
'x, y, z'
'-x+1/2, -y, z+1/2'
'-y+3/4, x+1/4, z+1/4'
'y+3/4, -x+3/4, z+3/4'
'x+1/2, y+1/2, z+1/2'
'-x+1, -y+1/2, z+1'
'-y+5/4, x+3/4, z+3/4'
'y+5/4, -x+5/4, z+5/4'
'-x, -y, -z'
'x-1/2, y, -z-1/2'
'y-3/4, -x-1/4, -z-1/4'
'-y-3/4, x-3/4, -z-3/4'
'-x+1/2, -y+1/2, -z+1/2'
'x, y+1/2, -z'
'y-1/4, -x+1/4, -z+1/4'
'-y-1/4, x-1/4, -z-1/4'

loop_
_atom_site_label
_atom_site_type_symbol
_atom_site_fract_x
_atom_site_fract_y
_atom_site_fract_z
_atom_site_U_iso_or_equiv
_atom_site_adp_type
_atom_site_occupancy
_atom_site_symmetry_multiplicity
_atom_site_calc_flag
_atom_site_refinement_flags
Se1 Se -0.023181(10) 0.648516(10) 1.035957(19) 0.01630(10) Uani 1 1 d .
C2 C -0.01142(10) 0.60176(10) 0.93954(18) 0.0173(5) Uani 1 1 d .
H2A H -0.0156 0.5693 0.9632 0.021 Uiso 1 1 calc R
H2B H -0.0339 0.6066 0.8891 0.021 Uiso 1 1 calc R
C3 C 0.03865(9) 0.60858(9) 0.90700(18) 0.0149(5) Uani 1 1 d .
C4 C 0.07624(10) 0.59386(9) 0.96144(18) 0.0182(6) Uani 1 1 d .
H4 H 0.0694 0.5804 1.0188 0.022 Uiso 1 1 calc R
C5 C 0.12287(10) 0.59800(10) 0.93552(19) 0.0174(6) Uani 1 1 d .
C6 C 0.13208(10) 0.61825(9) 0.85129(18) 0.0174(6) Uani 1 1 d .
H6 H 0.1639 0.6213 0.8318 0.021 Uiso 1 1 calc R
C7 C 0.09574(10) 0.63418(9) 0.79455(18) 0.0152(5) Uani 1 1 d .
C8 C 0.04875(10) 0.62901(9) 0.82312(18) 0.0157(5) Uani 1 1 d .
O9 O 0.01358(7) 0.64008(7) 0.76171(13) 0.0193(4) Uani 1 1 d .
C10 C -0.01584(10) 0.67984(10) 0.78220(19) 0.0197(6) Uani 1 1 d .
H10A H -0.0485 0.6728 0.7648 0.030 Uiso 1 1 calc R
H10B H -0.0047 0.7075 0.7486 0.030 Uiso 1 1 calc R
H10C H -0.0145 0.6864 0.8472 0.030 Uiso 1 1 calc R
C11 C 0.16470(10) 0.58183(11) 0.9945(2) 0.0231(6) Uani 1 1 d .
C12 C 0.14815(12) 0.56422(14) 1.0871(2) 0.0363(8) Uani 1 1 d .
H12A H 0.1286 0.5359 1.0793 0.054 Uiso 1 1 calc R
H12B H 0.1296 0.5890 1.1168 0.054 Uiso 1 1 calc R
H12C H 0.1757 0.5565 1.1244 0.054 Uiso 1 1 calc R
C13 C 0.19115(13) 0.54174(14) 0.9464(2) 0.0390(9) Uani 1 1 d .
H13A H 0.2181 0.5318 0.9833 0.058 Uiso 1 1 calc R
H13B H 0.2025 0.5529 0.8876 0.058 Uiso 1 1 calc R
H13C H 0.1697 0.5149 0.9375 0.058 Uiso 1 1 calc R
C14 C 0.19818(13) 0.62377(13) 1.0086(2) 0.0375(8) Uani 1 1 d .
H14A H 0.1810 0.6497 1.0379 0.056 Uiso 1 1 calc R
H14B H 0.2102 0.6344 0.9500 0.056 Uiso 1 1 calc R
H14C H 0.2247 0.6140 1.0470 0.056 Uiso 1 1 calc R
C15 C -0.09248(10) 0.64203(10) 1.04329(18) 0.0184(6) Uani 1 1 d .
H15A H -0.1006 0.6091 1.0598 0.022 Uiso 1 1 calc R
H15B H -0.1047 0.6631 1.0913 0.022 Uiso 1 1 calc R
Se21 Se 0.438280(10) 0.164159(10) 1.041278(19) 0.01697(10) Uani 1 1 d .
C22 C 0.39353(10) 0.14323(10) 0.94684(19) 0.0179(6) Uani 1 1 d .
H22A H 0.4108 0.1281 0.8964 0.021 Uiso 1 1 calc R
H22B H 0.3709 0.1200 0.9721 0.021 Uiso 1 1 calc R
C23 C 0.36756(9) 0.18646(9) 0.91364(18) 0.0160(5) Uani 1 1 d .
C24 C 0.33515(9) 0.20885(10) 0.97070(18) 0.0163(5) Uani 1 1 d .
H24 H 0.3299 0.1962 1.0293 0.020 Uiso 1 1 calc R
C25 C 0.31043(9) 0.24895(9) 0.94480(18) 0.0153(5) Uani 1 1 d .
C26 C 0.31919(9) 0.26639(9) 0.85813(18) 0.0151(5) Uani 1 1 d .
H26 H 0.3024 0.2936 0.8385 0.018 Uiso 1 1 calc R
C27 C 0.35148(9) 0.24562(9) 0.79921(17) 0.0137(5) Uani 1 1 d .
C28 C 0.37553(9) 0.20487(9) 0.82786(18) 0.0148(5) Uani 1 1 d .
O29 O 0.40427(7) 0.18130(7) 0.76651(13) 0.0190(4) Uani 1 1 d .
C30 C 0.45443(10) 0.18917(11) 0.77839(19) 0.0204(6) Uani 1 1 d .
H30A H 0.4626 0.2209 0.7567 0.031 Uiso 1 1 calc R
H30B H 0.4722 0.1655 0.7439 0.031 Uiso 1 1 calc R
H30C H 0.4625 0.1865 0.8426 0.031 Uiso 1 1 calc R
C31 C 0.27475(9) 0.27453(10) 1.00514(19) 0.0182(6) Uani 1 1 d .
C32 C 0.27122(10) 0.25185(11) 1.09919(19) 0.0239(6) Uani 1 1 d .
H32A H 0.2608 0.2190 1.0931 0.036 Uiso 1 1 calc R
H32B H 0.2484 0.2694 1.1359 0.036 Uiso 1 1 calc R
H32C H 0.3023 0.2527 1.1285 0.036 Uiso 1 1 calc R
C33 C 0.29053(12) 0.32629(11) 1.0174(2) 0.0272(7) Uani 1 1 d .
H33A H 0.3224 0.3271 1.0433 0.041 Uiso 1 1 calc R
H33B H 0.2685 0.3425 1.0581 0.041 Uiso 1 1 calc R
H33C H 0.2907 0.3422 0.9586 0.041 Uiso 1 1 calc R
C34 C 0.22611(10) 0.27323(13) 0.9600(2) 0.0292(7) Uani 1 1 d .
H34A H 0.2285 0.2861 0.8987 0.044 Uiso 1 1 calc R
H34B H 0.2038 0.2923 0.9952 0.044 Uiso 1 1 calc R
H34C H 0.2149 0.2405 0.9572 0.044 Uiso 1 1 calc R
C35 C 0.48220(10) 0.10995(10) 1.04150(18) 0.0165(5) Uani 1 1 d .
H35A H 0.5074 0.1157 1.0865 0.020 Uiso 1 1 calc R
H35B H 0.4648 0.0812 1.0602 0.020 Uiso 1 1 calc R
C41 C 0.64079(11) 0.55608(11) 0.9984(2) 0.0278(7) Uani 1 1 d .
H41 H 0.6260 0.5879 1.0068 0.033 Uiso 1 1 calc R
Cl41 Cl 0.65920(4) 0.55141(3) 0.88614(7) 0.0532(3) Uani 1 1 d .
Cl42 Cl 0.68826(4) 0.55120(4) 1.07456(9) 0.0609(3) Uani 1 1 d .
Cl43 Cl 0.59802(3) 0.51275(3) 1.02340(6) 0.0360(2) Uani 1 1 d .

loop_
_atom_site_aniso_label
_atom_site_aniso_U_11
_atom_site_aniso_U_22
_atom_site_aniso_U_33
_atom_site_aniso_U_23
_atom_site_aniso_U_13
_atom_site_aniso_U_12
Se1 0.01546(16) 0.01672(16) 0.01674(16) -0.00202(11) -0.00102(11) 0.00085(10)
C2 0.0198(14) 0.0155(13) 0.0167(13) -0.0036(11) 0.0002(11) -0.0004(10)
C3 0.0169(13) 0.0106(12) 0.0172(13) -0.0051(10) 0.0005(11) 0.0014(10)
C4 0.0262(15) 0.0123(13) 0.0162(13) 0.0008(11) -0.0008(11) 0.0015(11)
C5 0.0198(14) 0.0144(13) 0.0180(13) -0.0017(11) 0.0006(11) 0.0037(10)
C6 0.0169(13) 0.0147(13) 0.0205(14) -0.0034(11) 0.0005(11) 0.0002(10)
C7 0.0205(14) 0.0104(12) 0.0146(13) -0.0022(10) 0.0005(11) 0.0011(10)
C8 0.0185(13) 0.0114(12) 0.0172(13) -0.0050(10) -0.0048(11) 0.0026(10)
O9 0.0216(10) 0.0196(10) 0.0168(10) -0.0041(8) -0.0055(8) 0.0045(8)
C10 0.0179(14) 0.0207(15) 0.0206(14) 0.0011(12) -0.0035(11) 0.0037(11)
C11 0.0201(15) 0.0241(15) 0.0249(15) 0.0031(12) -0.0035(12) 0.0053(12)
C12 0.0284(18) 0.052(2) 0.0284(17) 0.0162(16) -0.0010(14) 0.0116(16)
C13 0.037(2) 0.043(2) 0.0368(19) -0.0027(16) -0.0033(16) 0.0229(16)
C14 0.0319(18) 0.042(2) 0.039(2) 0.0039(16) -0.0141(16) -0.0060(15)
C15 0.0150(13) 0.0237(15) 0.0164(13) 0.0007(11) 0.0026(11) -0.0019(11)
Se21 0.01791(16) 0.01697(16) 0.01602(16) -0.00238(11) -0.00073(11) 0.00255(10)
C22 0.0200(14) 0.0141(13) 0.0196(14) 0.0002(11) -0.0046(11) 0.0008(10)
C23 0.0146(13) 0.0147(13) 0.0187(13) -0.0007(11) -0.0021(11) -0.0012(10)
C24 0.0160(13) 0.0185(13) 0.0143(12) -0.0001(11) -0.0017(11) -0.0032(10)
C25 0.0104(12) 0.0156(13) 0.0200(14) -0.0021(11) -0.0028(10) -0.0039(10)
C26 0.0115(12) 0.0140(12) 0.0197(13) -0.0004(11) -0.0030(11) 0.0008(9)
C27 0.0112(12) 0.0158(13) 0.0142(12) -0.0032(10) -0.0014(10) -0.0047(10)
C28 0.0117(12) 0.0170(13) 0.0157(13) -0.0035(11) -0.0013(10) -0.0030(10)
O29 0.0179(10) 0.0219(10) 0.0172(9) -0.0053(8) 0.0009(8) 0.0023(8)
C30 0.0166(14) 0.0233(15) 0.0213(14) -0.0017(12) 0.0014(11) 0.0049(11)
C31 0.0108(12) 0.0224(15) 0.0214(14) -0.0008(12) -0.0002(11) 0.0026(10)
C32 0.0194(14) 0.0324(17) 0.0198(14) -0.0006(12) 0.0041(12) 0.0041(12)
C33 0.0305(17) 0.0230(16) 0.0280(16) -0.0066(13) 0.0038(13) 0.0023(12)
C34 0.0135(14) 0.048(2) 0.0262(16) 0.0042(15) -0.0004(12) 0.0020(13)
C35 0.0176(13) 0.0155(13) 0.0163(13) 0.0025(11) 0.0010(11) 0.0025(10)
C41 0.0256(16) 0.0201(15) 0.0378(18) -0.0012(13) -0.0026(14) 0.0005(12)
Cl41 0.0760(7) 0.0299(4) 0.0539(6) 0.0005(4) 0.0320(5) 0.0048(4)
Cl42 0.0403(5) 0.0457(6) 0.0967(9) 0.0157(6) -0.0336(6) -0.0144(4)
Cl43 0.0317(4) 0.0358(4) 0.0406(5) 0.0009(4) -0.0051(4) -0.0121(3)

loop_
_atom_type_symbol
_atom_type_description
_atom_type_scat_dispersion_real
_atom_type_scat_dispersion_imag
_atom_type_scat_source
C C .0181 .0091 'International Tables Vol C Tables 4.2.6.8 and 6.1.1.4'
H H .0000 .0000 'International Tables Vol C Tables 4.2.6.8 and 6.1.1.4'
O O .0492 .0322 'International Tables Vol C Tables 4.2.6.8 and 6.1.1.4'
Cl Cl .3639 .7018 'International Tables Vol C Tables 4.2.6.8 and 6.1.1.4'
Se Se -.7943 1.1372 'International Tables Vol C Tables 4.2.6.8 and 6.1.1.4'

loop_
_geom_angle_atom_site_label_1
_geom_angle_atom_site_label_2
_geom_angle_atom_site_label_3
_geom_angle
_geom_angle_site_symmetry_1
_geom_angle_site_symmetry_3
C15 Se1 C2 98.34(12) . .
C3 C2 Se1 107.66(18) . .
C3 C2 H2A 110.2 . .
Se1 C2 H2A 110.2 . .
C3 C2 H2B 110.2 . .
Se1 C2 H2B 110.2 . .
H2A C2 H2B 108.5 . .
C8 C3 C4 118.6(3) . .
C8 C3 C2 121.9(2) . .
C4 C3 C2 119.5(2) . .
C5 C4 C3 122.8(3) . .
C5 C4 H4 118.6 . .
C3 C4 H4 118.6 . .
C4 C5 C6 117.5(3) . .
C4 C5 C11 123.5(3) . .
C6 C5 C11 119.0(3) . .
C5 C6 C7 122.0(3) . .
C5 C6 H6 119.0 . .
C7 C6 H6 119.0 . .
C6 C7 C8 118.7(2) . .
C6 C7 C15 119.5(3) . 16_667
C8 C7 C15 121.8(2) . 16_667
O9 C8 C3 122.0(2) . .
O9 C8 C7 117.4(2) . .
C3 C8 C7 120.3(2) . .
C8 O9 C10 117.2(2) . .
O9 C10 H10A 109.5 . .
O9 C10 H10B 109.5 . .
H10A C10 H10B 109.5 . .
O9 C10 H10C 109.5 . .
H10A C10 H10C 109.5 . .
H10B C10 H10C 109.5 . .
C12 C11 C14 108.6(3) . .
C12 C11 C13 108.9(3) . .
C14 C11 C13 109.5(3) . .
C12 C11 C5 111.7(2) . .
C14 C11 C5 108.8(3) . .
C13 C11 C5 109.3(3) . .
C11 C12 H12A 109.5 . .
C11 C12 H12B 109.5 . .
H12A C12 H12B 109.5 . .
C11 C12 H12C 109.5 . .
H12A C12 H12C 109.5 . .
H12B C12 H12C 109.5 . .
C11 C13 H13A 109.5 . .
C11 C13 H13B 109.5 . .
H13A C13 H13B 109.5 . .
C11 C13 H13C 109.5 . .
H13A C13 H13C 109.5 . .
H13B C13 H13C 109.5 . .
C11 C14 H14A 109.5 . .
C11 C14 H14B 109.5 . .
H14A C14 H14B 109.5 . .
C11 C14 H14C 109.5 . .
H14A C14 H14C 109.5 . .
H14B C14 H14C 109.5 . .
C7 C15 Se1 111.64(18) 11_567 .
C7 C15 H15A 109.3 11_567 .
Se1 C15 H15A 109.3 . .
C7 C15 H15B 109.3 11_567 .
Se1 C15 H15B 109.3 . .
H15A C15 H15B 108.0 . .
C35 Se21 C22 99.88(11) . .
C23 C22 Se21 107.41(18) . .
C23 C22 H22A 110.2 . .
Se21 C22 H22A 110.2 . .
C23 C22 H22B 110.2 . .
Se21 C22 H22B 110.2 . .
H22A C22 H22B 108.5 . .
C28 C23 C24 119.2(2) . .
C28 C23 C22 121.5(2) . .
C24 C23 C22 119.3(2) . .
C25 C24 C23 122.3(3) . .
C25 C24 H24 118.9 . .
C23 C24 H24 118.9 . .
C24 C25 C26 117.0(3) . .
C24 C25 C31 123.9(2) . .
C26 C25 C31 119.1(2) . .
C27 C26 C25 122.9(2) . .
C27 C26 H26 118.6 . .
C25 C26 H26 118.6 . .
C26 C27 C28 118.4(2) . .
C26 C27 C35 119.2(2) . 11_667
C28 C27 C35 122.4(2) . 11_667
O29 C28 C23 120.8(2) . .
O29 C28 C27 118.7(2) . .
C23 C28 C27 120.3(2) . .
C28 O29 C30 114.9(2) . .
O29 C30 H30A 109.5 . .
O29 C30 H30B 109.5 . .
H30A C30 H30B 109.5 . .
O29 C30 H30C 109.5 . .
H30A C30 H30C 109.5 . .
H30B C30 H30C 109.5 . .
C25 C31 C34 109.1(2) . .
C25 C31 C32 112.0(2) . .
C34 C31 C32 109.1(2) . .
C25 C31 C33 109.1(2) . .
C34 C31 C33 109.5(3) . .
C32 C31 C33 108.0(2) . .
C31 C32 H32A 109.5 . .
C31 C32 H32B 109.5 . .
H32A C32 H32B 109.5 . .
C31 C32 H32C 109.5 . .
H32A C32 H32C 109.5 . .
H32B C32 H32C 109.5 . .
C31 C33 H33A 109.5 . .
C31 C33 H33B 109.5 . .
H33A C33 H33B 109.5 . .
C31 C33 H33C 109.5 . .
H33A C33 H33C 109.5 . .
H33B C33 H33C 109.5 . .
C31 C34 H34A 109.5 . .
C31 C34 H34B 109.5 . .
H34A C34 H34B 109.5 . .
C31 C34 H34C 109.5 . .
H34A C34 H34C 109.5 . .
H34B C34 H34C 109.5 . .
C27 C35 Se21 112.68(18) 16_657 .
C27 C35 H35A 109.1 16_657 .
Se21 C35 H35A 109.1 . .
C27 C35 H35B 109.1 16_657 .
Se21 C35 H35B 109.1 . .
H35A C35 H35B 107.8 . .
Cl41 C41 Cl42 112.10(19) . .
Cl41 C41 Cl43 110.61(18) . .
Cl42 C41 Cl43 109.58(18) . .
Cl41 C41 H41 108.1 . .
Cl42 C41 H41 108.1 . .
Cl43 C41 H41 108.1 . .

loop_
_geom_bond_atom_site_label_1
_geom_bond_atom_site_label_2
_geom_bond_distance
_geom_bond_site_symmetry_2
Se1 C15 1.972(3) .
Se1 C2 1.974(3) .
C2 C3 1.508(4) .
C2 H2A 0.9900 .
C2 H2B 0.9900 .
C3 C8 1.399(4) .
C3 C4 1.397(4) .
C4 C5 1.379(4) .
C4 H4 0.9500 .
C5 C6 1.396(4) .
C5 C11 1.540(4) .
C6 C7 1.402(4) .
C6 H6 0.9500 .
C7 C8 1.402(4) .
C7 C15 1.498(4) 16_667
C8 O9 1.383(3) .
O9 C10 1.432(3) .
C10 H10A 0.9800 .
C10 H10B 0.9800 .
C10 H10C 0.9800 .
C11 C12 1.530(4) .
C11 C14 1.532(5) .
C11 C13 1.534(4) .
C12 H12A 0.9800 .
C12 H12B 0.9800 .
C12 H12C 0.9800 .
C13 H13A 0.9800 .
C13 H13B 0.9800 .
C13 H13C 0.9800 .
C14 H14A 0.9800 .
C14 H14B 0.9800 .
C14 H14C 0.9800 .
C15 C7 1.498(4) 11_567
C15 H15A 0.9900 .
C15 H15B 0.9900 .
Se21 C35 1.973(3) .
Se21 C22 1.976(3) .
C22 C23 1.509(4) .
C22 H22A 0.9900 .
C22 H22B 0.9900 .
C23 C28 1.391(4) .
C23 C24 1.398(4) .
C24 C25 1.387(4) .
C24 H24 0.9500 .
C25 C26 1.396(4) .
C25 C31 1.530(4) .
C26 C27 1.393(4) .
C26 H26 0.9500 .
C27 C28 1.404(4) .
C27 C35 1.501(4) 11_667
C28 O29 1.389(3) .
O29 C30 1.447(3) .
C30 H30A 0.9800 .
C30 H30B 0.9800 .
C30 H30C 0.9800 .
C31 C34 1.530(4) .
C31 C32 1.536(4) .
C31 C33 1.541(4) .
C32 H32A 0.9800 .
C32 H32B 0.9800 .
C32 H32C 0.9800 .
C33 H33A 0.9800 .
C33 H33B 0.9800 .
C33 H33C 0.9800 .
C34 H34A 0.9800 .
C34 H34B 0.9800 .
C34 H34C 0.9800 .
C35 C27 1.501(4) 16_657
C35 H35A 0.9900 .
C35 H35B 0.9900 .
C41 Cl41 1.746(3) .
C41 Cl42 1.759(3) .
C41 Cl43 1.762(3) .
C41 H41 1.0000 .
